data_9007495
loop_
_publ_author_name
'Klein, S.'
'Weitzel, H.'

_publ_section_title
;
 Magnetische struktur von Mn(Nb0.5Ta0.5)2O6, manganotantalit
 Note: columbite structure
;
_journal_issue 4
_journal_name_full 'Acta Crystallographica, Section A'
_journal_page_first 587
_journal_page_last 591
_journal_paper_doi 10.1107/S0567739476001253
_journal_volume 32
_journal_year 1976
_chemical_formula_sum 'Mn Nb O6 Ta'
_chemical_name_mineral Manganotantalite
_space_group_IT_number 60
_symmetry_space_group_name_Hall '-P 2n 2ab'
_symmetry_space_group_name_H-M 'P b c n'
_cell_angle_alpha 90
_cell_angle_beta 90
_cell_angle_gamma 90
_cell_length_a 14.418
_cell_length_b 5.76
_cell_length_c 5.099
_cell_formula_units_Z 4
_cell_volume 423.460
_exptl_crystal_density_diffrn 6.663
_cod_original_formula_sum 'Mn (Nb Ta) O6'
_cod_database_code 9007495

loop_
_symmetry_equiv_pos_as_xyz
x,y,z
x,-y,1/2+z
-x,y,1/2-z
1/2-x,1/2+y,z
1/2+x,1/2-y,-z
1/2+x,1/2+y,1/2-z
1/2-x,1/2-y,1/2+z
-x,-y,-z

loop_
_atom_site_label
_atom_site_fract_x
_atom_site_fract_y
_atom_site_fract_z
_atom_site_occupancy
_atom_site_U_iso_or_equiv
Mn 0.00000 0.17690 0.25000 1.00000 0.00722
Nb 0.16275 0.32330 0.76430 0.50000 0.00431
Ta 0.16275 0.32330 0.76430 0.50000 0.00431
O1 0.09930 0.40190 0.44220 1.00000 0.00633
O2 0.08280 0.11590 0.90220 1.00000 0.00773
O3 0.25620 0.12660 0.59130 1.00000 0.00659

loop_
_cod_related_entry_id
_cod_related_entry_database
_cod_related_entry_code
1 AMCSD 0009322
2 AMCSD 0009323

loop_
_[local]_alternative_name_id
_[local]_alternative_name_type
_[local]_alternative_name_source
_[local]_alternative_name_source_id
_[local]_alternative_name_value
1 mineral AMCSD 0009322 "Manganotantalite"
2 mineral AMCSD 0009323 "Tantalite-(Mn)"

_database_code_amcsd 0009322
